data_4022680
loop_
_publ_author_name
'Thomas Rahn'
'Van T. H. Nguyen'
'T. H. Tam Dang'
'Zafar Ahmed'
'Karen Methling'
'Michael Lalk'
'Christine Fischer'
'Anke Spannenberg'
'Peter Langer'

_publ_section_title
;
 Synthesis of 1,3,5-Tricarbonyl Derivatives by Condensation
 of 1,3-Bis(silyl enol ethers) with Acid Chlorides
;
_journal_name_full 'Journal of Organic Chemistry'
_journal_page_first 1957
_journal_page_last 1961
_journal_paper_doi 10.1021/jo062153w
_journal_volume 72
_journal_year 2007
_chemical_formula_sum 'C18 H18 O8'
_chemical_formula_weight 362.32
_chemical_name_systematic
; 
 ? 
;
_space_group_IT_number 14
_symmetry_cell_setting monoclinic
_symmetry_space_group_name_Hall '-P 2ybc'
_symmetry_space_group_name_H-M 'P 1 21/c 1'
_atom_sites_solution_hydrogens geom
_atom_sites_solution_primary direct
_atom_sites_solution_secondary difmap
_audit_creation_method SHELXL-97
_cell_angle_alpha 90.00
_cell_angle_beta 112.62(3)
_cell_angle_gamma 90.00
_cell_formula_units_Z 2
_cell_length_a 9.801(2)
_cell_length_b 8.2176(16)
_cell_length_c 11.755(2)
_cell_measurement_reflns_used all
_cell_measurement_temperature 293(2)
_cell_volume 873.9(3)
_computing_data_collection STOE-X-AREA
_computing_molecular_graphics XP
_computing_structure_refinement 'SHELXL-97 (Sheldrick, 1997)'
_computing_structure_solution 'SHELXS-97 (Sheldrick, 1990)'
_diffrn_ambient_temperature 293(2)
_diffrn_measured_fraction_theta_full 0.999
_diffrn_measured_fraction_theta_max 0.999
_diffrn_measurement_device_type 'STOE-IPDS II'
_diffrn_radiation_monochromator graphite
_diffrn_radiation_source 'fine-focus sealed tube'
_diffrn_radiation_type MoK\a
_diffrn_radiation_wavelength 0.71073
_diffrn_reflns_av_R_equivalents 0.0344
_diffrn_reflns_av_sigmaI/netI 0.0268
_diffrn_reflns_limit_h_max 12
_diffrn_reflns_limit_h_min -12
_diffrn_reflns_limit_k_max 10
_diffrn_reflns_limit_k_min -10
_diffrn_reflns_limit_l_max 15
_diffrn_reflns_limit_l_min -15
_diffrn_reflns_number 13764
_diffrn_reflns_theta_full 27.50
_diffrn_reflns_theta_max 27.50
_diffrn_reflns_theta_min 2.25
_exptl_absorpt_coefficient_mu 0.109
_exptl_absorpt_correction_type none
_exptl_crystal_colour yellow
_exptl_crystal_density_diffrn 1.377
_exptl_crystal_density_method 'not measured'
_exptl_crystal_description prism
_exptl_crystal_F_000 380
_exptl_crystal_size_max 0.50
_exptl_crystal_size_mid 0.50
_exptl_crystal_size_min 0.25
_refine_diff_density_max 0.243
_refine_diff_density_min -0.168
_refine_diff_density_rms 0.037
_refine_ls_extinction_method none
_refine_ls_goodness_of_fit_ref 0.920
_refine_ls_hydrogen_treatment mixed
_refine_ls_matrix_type full
_refine_ls_number_parameters 126
_refine_ls_number_reflns 2014
_refine_ls_number_restraints 0
_refine_ls_restrained_S_all 0.920
_refine_ls_R_factor_all 0.0570
_refine_ls_R_factor_gt 0.0367
_refine_ls_shift/su_max 0.000
_refine_ls_shift/su_mean 0.000
_refine_ls_structure_factor_coef Fsqd
_refine_ls_weighting_details 'calc w=1/[\s^2^(Fo^2^)+(0.0663P)^2^+0.0000P] where P=(Fo^2^+2Fc^2^)/3'
_refine_ls_weighting_scheme calc
_refine_ls_wR_factor_gt 0.0960
_refine_ls_wR_factor_ref 0.1017
_reflns_number_gt 1376
_reflns_number_total 2014
_reflns_threshold_expression >2sigma(I)
_cod_data_source_file jo062153wsi20061017_094006.cif
_cod_data_source_block ks487m
_cod_original_sg_symbol_H-M 'P 21/c'
_cod_database_code 4022680

loop_
_symmetry_equiv_pos_as_xyz
'x, y, z'
'-x, y+1/2, -z+1/2'
'-x, -y, -z'
'x, -y-1/2, z-1/2'

loop_
_atom_site_label
_atom_site_type_symbol
_atom_site_fract_x
_atom_site_fract_y
_atom_site_fract_z
_atom_site_U_iso_or_equiv
_atom_site_adp_type
_atom_site_occupancy
_atom_site_symmetry_multiplicity
_atom_site_calc_flag
_atom_site_refinement_flags
H4 H 0.8246(15) 0.6326(19) 0.9226(14) 0.043(4) Uiso 1 1 d .
HO4 H 0.638(3) 0.414(3) 0.682(2) 0.112(8) Uiso 1 1 d .
O1 O 1.15518(11) 0.55491(14) 0.70763(9) 0.0538(3) Uani 1 1 d .
O2 O 0.99278(12) 0.74549(15) 0.60856(10) 0.0604(3) Uani 1 1 d .
O3 O 0.79282(11) 0.48935(14) 0.66703(9) 0.0528(3) Uani 1 1 d .
O4 O 0.58124(11) 0.40988(15) 0.73070(9) 0.0577(3) Uani 1 1 d .
C1 C 1.04587(14) 0.65652(17) 0.69467(12) 0.0393(3) Uani 1 1 d .
C2 C 0.99681(15) 0.6461(2) 0.80050(12) 0.0468(3) Uani 1 1 d .
H2A H 0.9922 0.7550 0.8307 0.056 Uiso 1 1 calc R
H2B H 1.0694 0.5850 0.8669 0.056 Uiso 1 1 calc R
C3 C 0.84770(14) 0.56571(16) 0.76542(12) 0.0387(3) Uani 1 1 d .
C4 C 0.77718(15) 0.57722(17) 0.85134(12) 0.0402(3) Uani 1 1 d .
C5 C 0.64817(14) 0.49878(16) 0.83114(11) 0.0386(3) Uani 1 1 d .
C6 C 0.57207(13) 0.50032(16) 0.91826(11) 0.0379(3) Uani 1 1 d .
C7 C 0.60080(16) 0.62098(19) 1.00691(13) 0.0481(3) Uani 1 1 d .
H7 H 0.6682 0.7029 1.0117 0.058 Uiso 1 1 calc R
C8 C 0.47030(15) 0.37994(19) 0.91186(13) 0.0480(4) Uani 1 1 d .
H8 H 0.4497 0.2990 0.8523 0.058 Uiso 1 1 calc R
C9 C 1.21298(19) 0.5572(2) 0.61145(16) 0.0649(5) Uani 1 1 d .
H9A H 1.2925 0.4803 0.6307 0.097 Uiso 1 1 calc R
H9B H 1.2489 0.6642 0.6055 0.097 Uiso 1 1 calc R
H9C H 1.1359 0.5285 0.5343 0.097 Uiso 1 1 calc R

loop_
_atom_site_aniso_label
_atom_site_aniso_U_11
_atom_site_aniso_U_22
_atom_site_aniso_U_33
_atom_site_aniso_U_23
_atom_site_aniso_U_13
_atom_site_aniso_U_12
O1 0.0498(5) 0.0652(7) 0.0544(6) 0.0089(5) 0.0287(5) 0.0111(5)
O2 0.0659(7) 0.0640(7) 0.0554(6) 0.0189(6) 0.0277(5) 0.0127(6)
O3 0.0520(5) 0.0712(7) 0.0443(5) -0.0147(5) 0.0286(4) -0.0121(5)
O4 0.0509(6) 0.0860(8) 0.0454(6) -0.0240(5) 0.0287(5) -0.0200(5)
C1 0.0378(6) 0.0407(7) 0.0419(7) -0.0007(6) 0.0182(5) -0.0059(6)
C2 0.0472(7) 0.0561(8) 0.0438(7) -0.0053(6) 0.0249(6) -0.0078(6)
C3 0.0414(6) 0.0400(7) 0.0392(6) 0.0015(6) 0.0205(5) 0.0027(6)
C4 0.0442(7) 0.0451(8) 0.0370(6) -0.0040(6) 0.0220(6) -0.0031(6)
C5 0.0396(6) 0.0460(8) 0.0336(6) -0.0023(5) 0.0178(5) 0.0022(6)
C6 0.0365(6) 0.0459(7) 0.0360(6) -0.0004(5) 0.0190(5) 0.0010(6)
C7 0.0513(8) 0.0515(8) 0.0520(8) -0.0120(7) 0.0316(6) -0.0141(7)
C8 0.0527(8) 0.0532(8) 0.0470(7) -0.0164(6) 0.0291(6) -0.0115(7)
C9 0.0585(9) 0.0841(12) 0.0681(10) -0.0073(9) 0.0419(8) 0.0006(9)

loop_
_atom_type_symbol
_atom_type_description
_atom_type_scat_dispersion_real
_atom_type_scat_dispersion_imag
_atom_type_scat_source
C C 0.0033 0.0016 'International Tables Vol C Tables 4.2.6.8 and 6.1.1.4'
H H 0.0000 0.0000 'International Tables Vol C Tables 4.2.6.8 and 6.1.1.4'
O O 0.0106 0.0060 'International Tables Vol C Tables 4.2.6.8 and 6.1.1.4'

loop_
_geom_angle_atom_site_label_1
_geom_angle_atom_site_label_2
_geom_angle_atom_site_label_3
_geom_angle
_geom_angle_site_symmetry_1
C1 O1 C9 116.50(12) .
O2 C1 O1 123.71(13) .
O2 C1 C2 124.36(13) .
O1 C1 C2 111.93(12) .
C1 C2 C3 112.59(11) .
O3 C3 C4 122.52(12) .
O3 C3 C2 120.17(11) .
C4 C3 C2 117.28(12) .
C5 C4 C3 121.09(12) .
O4 C5 C4 121.71(11) .
O4 C5 C6 114.32(11) .
C4 C5 C6 123.95(12) .
C8 C6 C7 119.01(11) .
C8 C6 C5 119.98(12) .
C7 C6 C5 121.01(12) .
C8 C7 C6 120.32(13) 3_667
C7 C8 C6 120.66(13) 3_667

loop_
_geom_bond_atom_site_label_1
_geom_bond_atom_site_label_2
_geom_bond_distance
_geom_bond_site_symmetry_2
O1 C1 1.3202(17) .
O1 C9 1.4465(18) .
O2 C1 1.1936(16) .
O3 C3 1.2418(17) .
O4 C5 1.3275(16) .
C1 C2 1.4989(17) .
C2 C3 1.5095(19) .
C3 C4 1.4298(17) .
C4 C5 1.3564(18) .
C5 C6 1.4809(16) .
C6 C8 1.3861(19) .
C6 C7 1.3866(19) .
C7 C8 1.3818(18) 3_667
C8 C7 1.3819(18) 3_667
